data_2206882
loop_
_publ_author_name
'G. Usha'
'S. Selvanayagam'
'D. Velmurugan'
'K. Ravikumar'
'M. Poornachandran'

_publ_section_title
;Hydrogen bonding in
 1'-nitro-2'-phenyl-2',3',4',5',6',7'-hexahydro-1<i>H</i>-indole-3-spiro-3'-1'H-pyrrolizidin-2(3<i>H</i>)-one:
 molecular chains built from alternating R_{2}^{2}(18) and R_{2}^{2}(8) rings
;
_journal_coeditor_code BT6738
_journal_issue 10
_journal_name_full 'Acta Crystallographica Section E'
_journal_page_first o3312
_journal_page_last o3314
_journal_paper_doi 10.1107/S1600536805029107
_journal_volume 61
_journal_year 2005
_chemical_formula_iupac 'C20 H19 N3 O3'
_chemical_formula_moiety 'C20 H19 N3 O3'
_chemical_formula_sum 'C20 H19 N3 O3'
_chemical_formula_weight 349.38
_chemical_name_systematic
;
1'-nitro-2'-phenyl-2',3',4',5',6',7'-hexahydro-1H-indole-
3-spiro-3'-1'H-pyrrolizin-2(3H)-one
;
_space_group_IT_number 15
_symmetry_cell_setting monoclinic
_symmetry_space_group_name_Hall '-C 2yc'
_symmetry_space_group_name_H-M 'C 1 2/c 1'
_atom_sites_solution_hydrogens geom
_atom_sites_solution_primary direct
_atom_sites_solution_secondary difmap
_audit_creation_method SHELXL-97
_cell_angle_alpha 90.00
_cell_angle_beta 102.941(2)
_cell_angle_gamma 90.00
_cell_formula_units_Z 8
_cell_length_a 23.8981(15)
_cell_length_b 7.5886(4)
_cell_length_c 19.1370(10)
_cell_measurement_reflns_used 7483
_cell_measurement_temperature 293(2)
_cell_measurement_theta_max 26.53
_cell_measurement_theta_min 2.47
_cell_volume 3382.4(3)
_computing_cell_refinement 'SAINT (Bruker, 2001)'
_computing_data_collection 'SMART (Bruker, 2001)'
_computing_data_reduction SAINT
_computing_molecular_graphics
;
ORTEP-3 (Farrugia, 1997) and PLATON (Spek, 2003)
;
_computing_publication_material 'SHELXL97 and PARST (Nardelli, 1995)'
_computing_structure_refinement 'SHELXL97 (Sheldrick, 1997)'
_computing_structure_solution 'SHELXS97 (Sheldrick, 1997)'
_diffrn_ambient_temperature 293(2)
_diffrn_measured_fraction_theta_full 0.998
_diffrn_measured_fraction_theta_max 0.962
_diffrn_measurement_device 'Bruker SMART APEX'
_diffrn_measurement_device_type 'CCD Area Detector'
_diffrn_measurement_method \w
_diffrn_radiation_monochromator graphite
_diffrn_radiation_source 'fine-focus sealed tube'
_diffrn_radiation_type MoK\a
_diffrn_radiation_wavelength 0.71073
_diffrn_reflns_av_R_equivalents 0.0183
_diffrn_reflns_av_sigmaI/netI 0.0157
_diffrn_reflns_limit_h_max 31
_diffrn_reflns_limit_h_min -30
_diffrn_reflns_limit_k_max 9
_diffrn_reflns_limit_k_min -9
_diffrn_reflns_limit_l_max 25
_diffrn_reflns_limit_l_min -25
_diffrn_reflns_number 13982
_diffrn_reflns_theta_full 25.00
_diffrn_reflns_theta_max 27.99
_diffrn_reflns_theta_min 2.18
_diffrn_standards_decay_% 0
_diffrn_standards_number 0
_exptl_absorpt_coefficient_mu 0.094
_exptl_absorpt_correction_type none
_exptl_crystal_colour colourless
_exptl_crystal_density_diffrn 1.372
_exptl_crystal_density_method 'not measured'
_exptl_crystal_description block
_exptl_crystal_F_000 1472
_exptl_crystal_size_max 0.23
_exptl_crystal_size_mid 0.21
_exptl_crystal_size_min 0.20
_refine_diff_density_max 0.287
_refine_diff_density_min -0.287
_refine_ls_extinction_method none
_refine_ls_goodness_of_fit_ref 1.026
_refine_ls_hydrogen_treatment constr
_refine_ls_matrix_type full
_refine_ls_number_parameters 235
_refine_ls_number_reflns 3921
_refine_ls_number_restraints 0
_refine_ls_restrained_S_all 1.026
_refine_ls_R_factor_all 0.0595
_refine_ls_R_factor_gt 0.0532
_refine_ls_shift/su_max 0.000
_refine_ls_shift/su_mean 0.000
_refine_ls_structure_factor_coef Fsqd
_refine_ls_weighting_details 'calc w = 1/[\s^2^(Fo^2^)+(0.0985P)^2^+1.7117P] where P = (Fo^2^+2Fc^2^)/3'
_refine_ls_weighting_scheme calc
_refine_ls_wR_factor_gt 0.1571
_refine_ls_wR_factor_ref 0.1641
_reflns_number_gt 3373
_reflns_number_total 3921
_reflns_threshold_expression I>2\s(I)
_cod_data_source_file bt6738.cif
_cod_data_source_block I
_cod_depositor_comments
;
The following automatic conversions were performed:
'_geom_bond_publ_flag' value 'Y' changed to 'y' according to
'/home/saulius/struct/CIF-dictionaries/cif_core.dic' dictionary named
'cif_core.dic' version 2.4.1 from 2010-06-29 (9
times).

'_geom_angle_publ_flag' value 'Y' changed to 'y' according to
'/home/saulius/struct/CIF-dictionaries/cif_core.dic' dictionary named
'cif_core.dic' version 2.4.1 from 2010-06-29 (3
times).

'_geom_torsion_publ_flag' value 'Y' changed to 'y' according to
'/home/saulius/struct/CIF-dictionaries/cif_core.dic' dictionary named
'cif_core.dic' version 2.4.1 from 2010-06-29 (10 times).

Automatic conversion script
Id: cif_fix_enum 1527 2010-12-29 10:47:43Z saulius 

The following automatic conversions were performed:

'_geom_bond_publ_flag' value 'Y' changed to 'y' according to
/home/saulius/struct/CIF-dictionaries/cif_core.dic dictionary named
'cif_core.dic' version 2.4.1 from 2010-06-29 (9
times).

'_geom_angle_publ_flag' value 'Y' changed to 'y' according
to /home/saulius/struct/CIF-dictionaries/cif_core.dic dictionary
named 'cif_core.dic' version 2.4.1 from 2010-06-29 (3
times).

'_geom_torsion_publ_flag' value 'Y' changed to 'y' according
to /home/saulius/struct/CIF-dictionaries/cif_core.dic dictionary
named 'cif_core.dic' version 2.4.1 from 2010-06-29 (10 times).

Automatic conversion script
Id: cif_fix_values 1715 2011-07-08 13:25:40Z adriana 
;
_cod_original_sg_symbol_H-M 'C 2/c'
_cod_database_code 2206882
_cod_database_fobs_code 2206882

loop_
_symmetry_equiv_pos_as_xyz
'x, y, z'
'-x, y, -z+1/2'
'x+1/2, y+1/2, z'
'-x+1/2, y+1/2, -z+1/2'
'-x, -y, -z'
'x, -y, z-1/2'
'-x+1/2, -y+1/2, -z'
'x+1/2, -y+1/2, z-1/2'

loop_
_atom_site_label
_atom_site_fract_x
_atom_site_fract_y
_atom_site_fract_z
_atom_site_U_iso_or_equiv
_atom_site_adp_type
_atom_site_calc_flag
_atom_site_refinement_flags
_atom_site_occupancy
_atom_site_type_symbol
O1 0.07159(5) -0.02311(14) 0.06395(6) 0.0512(3) Uani d . 1 O
O2 0.27239(8) 0.0114(4) 0.18077(14) 0.1251(9) Uani d . 1 O
O3 0.25603(8) 0.2023(3) 0.25370(12) 0.1132(7) Uani d . 1 O
N1 0.08805(5) 0.10616(17) 0.21380(6) 0.0436(3) Uani d . 1 N
N10 0.00611(5) 0.20074(17) 0.05533(7) 0.0445(3) Uani d . 1 N
H10 -0.0198 0.1601 0.0204 0.053 Uiso calc R 1 H
N23 0.23993(6) 0.0986(2) 0.20513(10) 0.0650(5) Uani d . 1 N
C2 0.08624(6) 0.22227(18) 0.15167(7) 0.0371(3) Uani d . 1 C
C3 0.15020(5) 0.26078(18) 0.15331(7) 0.0367(3) Uani d . 1 C
H3 0.1640 0.3385 0.1945 0.044 Uiso calc R 1 H
C4 0.17707(6) 0.0804(2) 0.17411(8) 0.0440(3) Uani d . 1 C
H4 0.1718 0.0078 0.1308 0.053 Uiso calc R 1 H
C5 0.14116(7) -0.0006(2) 0.22439(10) 0.0518(4) Uani d . 1 C
H5 0.1307 -0.1215 0.2087 0.062 Uiso calc R 1 H
C6 0.16539(11) -0.0018(5) 0.30496(12) 0.1010(10) Uani d . 1 C
H6A 0.1773 -0.1196 0.3216 0.121 Uiso calc R 1 H
H6B 0.1981 0.0767 0.3177 0.121 Uiso calc R 1 H
C7 0.11687(10) 0.0609(3) 0.33690(11) 0.0705(5) Uani d . 1 C
H7A 0.0912 -0.0352 0.3419 0.085 Uiso calc R 1 H
H7B 0.1311 0.1152 0.3834 0.085 Uiso calc R 1 H
C8 0.08778(11) 0.1922(3) 0.28300(9) 0.0728(6) Uani d . 1 C
H8A 0.0489 0.2147 0.2878 0.087 Uiso calc R 1 H
H8B 0.1088 0.3025 0.2878 0.087 Uiso calc R 1 H
C9 0.05515(6) 0.11579(18) 0.08476(7) 0.0397(3) Uani d . 1 C
C11 0.00235(6) 0.3636(2) 0.08866(8) 0.0408(3) Uani d . 1 C
C12 0.04882(6) 0.38338(18) 0.14655(7) 0.0380(3) Uani d . 1 C
C13 0.05582(7) 0.5407(2) 0.18389(8) 0.0467(4) Uani d . 1 C
H13 0.0871 0.5571 0.2222 0.056 Uiso calc R 1 H
C14 0.01571(8) 0.6740(2) 0.16365(9) 0.0538(4) Uani d . 1 C
H14 0.0201 0.7803 0.1884 0.065 Uiso calc R 1 H
C15 -0.03060(8) 0.6494(2) 0.10691(10) 0.0584(4) Uani d . 1 C
H15 -0.0574 0.7393 0.0944 0.070 Uiso calc R 1 H
C16 -0.03812(7) 0.4937(2) 0.06811(9) 0.0535(4) Uani d . 1 C
H16 -0.0693 0.4777 0.0297 0.064 Uiso calc R 1 H
C17 0.16435(6) 0.3511(2) 0.08923(7) 0.0395(3) Uani d . 1 C
C18 0.16935(7) 0.2624(2) 0.02743(8) 0.0492(4) Uani d . 1 C
H18 0.1631 0.1414 0.0240 0.059 Uiso calc R 1 H
C19 0.18361(8) 0.3528(3) -0.02910(10) 0.0614(5) Uani d . 1 C
H19 0.1873 0.2916 -0.0699 0.074 Uiso calc R 1 H
C20 0.19233(9) 0.5317(3) -0.02532(11) 0.0670(5) Uani d . 1 C
H20 0.2019 0.5914 -0.0635 0.080 Uiso calc R 1 H
C21 0.18695(9) 0.6217(3) 0.03473(11) 0.0682(5) Uani d . 1 C
H21 0.1925 0.7430 0.0373 0.082 Uiso calc R 1 H
C22 0.17320(8) 0.5322(2) 0.09184(10) 0.0532(4) Uani d . 1 C
H22 0.1698 0.5944 0.1326 0.064 Uiso calc R 1 H

loop_
_atom_site_aniso_label
_atom_site_aniso_U_11
_atom_site_aniso_U_22
_atom_site_aniso_U_33
_atom_site_aniso_U_12
_atom_site_aniso_U_13
_atom_site_aniso_U_23
O1 0.0497(6) 0.0439(6) 0.0534(6) 0.0012(4) -0.0023(5) -0.0150(5)
O2 0.0705(11) 0.176(2) 0.1421(18) 0.0555(13) 0.0530(12) 0.0464(17)
O3 0.0751(11) 0.1170(15) 0.1170(15) -0.0209(10) -0.0428(10) 0.0099(13)
N1 0.0408(6) 0.0482(7) 0.0400(6) -0.0025(5) 0.0052(5) 0.0009(5)
N10 0.0353(6) 0.0497(7) 0.0422(6) -0.0014(5) -0.0046(5) -0.0104(5)
N23 0.0434(8) 0.0808(11) 0.0687(10) 0.0111(7) 0.0081(7) 0.0333(9)
C2 0.0340(6) 0.0399(7) 0.0346(6) -0.0027(5) 0.0018(5) -0.0052(5)
C3 0.0328(6) 0.0391(7) 0.0346(6) -0.0006(5) 0.0000(5) -0.0033(5)
C4 0.0415(7) 0.0453(8) 0.0422(7) 0.0049(6) 0.0029(6) 0.0008(6)
C5 0.0523(9) 0.0420(8) 0.0613(10) 0.0029(6) 0.0134(7) 0.0091(7)
C6 0.0788(15) 0.164(3) 0.0608(13) 0.0419(17) 0.0180(11) 0.0545(16)
C7 0.0788(13) 0.0821(14) 0.0485(10) -0.0018(11) 0.0099(9) 0.0132(9)
C8 0.0909(14) 0.0873(14) 0.0391(9) 0.0276(12) 0.0122(9) 0.0023(9)
C9 0.0370(7) 0.0412(7) 0.0379(7) -0.0053(5) 0.0019(5) -0.0049(5)
C11 0.0344(6) 0.0476(8) 0.0392(7) -0.0008(5) 0.0057(5) -0.0041(6)
C12 0.0335(6) 0.0420(7) 0.0377(7) -0.0013(5) 0.0061(5) -0.0035(5)
C13 0.0455(8) 0.0468(8) 0.0455(8) -0.0013(6) 0.0055(6) -0.0093(6)
C14 0.0574(9) 0.0470(8) 0.0583(9) 0.0045(7) 0.0157(7) -0.0102(7)
C15 0.0537(9) 0.0587(10) 0.0619(10) 0.0180(8) 0.0112(8) -0.0017(8)
C16 0.0401(8) 0.0639(10) 0.0520(9) 0.0101(7) 0.0007(6) -0.0043(7)
C17 0.0300(6) 0.0465(7) 0.0389(7) -0.0005(5) 0.0011(5) 0.0002(6)
C18 0.0482(8) 0.0521(9) 0.0473(8) 0.0047(7) 0.0107(6) -0.0016(7)
C19 0.0563(10) 0.0834(13) 0.0472(9) 0.0093(9) 0.0174(7) 0.0014(9)
C20 0.0586(11) 0.0824(14) 0.0624(11) -0.0048(9) 0.0188(9) 0.0193(10)
C21 0.0742(13) 0.0576(10) 0.0720(13) -0.0165(9) 0.0145(10) 0.0091(9)
C22 0.0552(9) 0.0507(9) 0.0514(9) -0.0113(7) 0.0069(7) -0.0031(7)

loop_
_atom_type_symbol
_atom_type_description
_atom_type_scat_dispersion_real
_atom_type_scat_dispersion_imag
_atom_type_scat_source
C C 0.0033 0.0016 'International Tables Vol C Tables 4.2.6.8 and 6.1.1.4'
H H 0.0000 0.0000 'International Tables Vol C Tables 4.2.6.8 and 6.1.1.4'
N N 0.0061 0.0033 'International Tables Vol C Tables 4.2.6.8 and 6.1.1.4'
O O 0.0106 0.0060 'International Tables Vol C Tables 4.2.6.8 and 6.1.1.4'

loop_
_geom_angle_atom_site_label_1
_geom_angle_atom_site_label_2
_geom_angle_atom_site_label_3
_geom_angle
_geom_angle_publ_flag
C2 N1 C5 107.90(10) y
C2 N1 C8 117.00(10) y
C5 N1 C8 107.20(10) y
C9 N10 C11 111.73(11) ?
C9 N10 H10 124.1 ?
C11 N10 H10 124.1 ?
O2 N23 O3 122.5(2) ?
O2 N23 C4 118.6(2) ?
O3 N23 C4 118.86(18) ?
N1 C2 C12 116.64(11) ?
N1 C2 C3 104.23(10) ?
C12 C2 C3 114.65(11) ?
N1 C2 C9 106.03(11) ?
C12 C2 C9 101.61(11) ?
C3 C2 C9 113.70(11) ?
C17 C3 C4 117.51(12) ?
C17 C3 C2 117.97(11) ?
C4 C3 C2 101.06(11) ?
C17 C3 H3 106.5 ?
C4 C3 H3 106.5 ?
C2 C3 H3 106.5 ?
N23 C4 C3 110.38(13) ?
N23 C4 C5 115.90(13) ?
C3 C4 C5 104.96(12) ?
N23 C4 H4 108.5 ?
C3 C4 H4 108.5 ?
C5 C4 H4 108.5 ?
N1 C5 C6 105.19(15) ?
N1 C5 C4 105.90(12) ?
C6 C5 C4 119.52(17) ?
N1 C5 H5 108.6 ?
C6 C5 H5 108.6 ?
C4 C5 H5 108.6 ?
C7 C6 C5 104.89(18) ?
C7 C6 H6A 110.8 ?
C5 C6 H6A 110.8 ?
C7 C6 H6B 110.8 ?
C5 C6 H6B 110.8 ?
H6A C6 H6B 108.8 ?
C8 C7 C6 102.29(17) ?
C8 C7 H7A 111.3 ?
C6 C7 H7A 111.3 ?
C8 C7 H7B 111.3 ?
C6 C7 H7B 111.3 ?
H7A C7 H7B 109.2 ?
N1 C8 C7 103.28(17) ?
N1 C8 H8A 111.1 ?
C7 C8 H8A 111.1 ?
N1 C8 H8B 111.1 ?
C7 C8 H8B 111.1 ?
H8A C8 H8B 109.1 ?
O1 C9 N10 126.18(13) ?
O1 C9 C2 125.95(13) ?
N10 C9 C2 107.84(12) ?
C16 C11 C12 122.37(14) ?
C16 C11 N10 127.91(14) ?
C12 C11 N10 109.65(12) ?
C13 C12 C11 119.19(13) ?
C13 C12 C2 131.82(13) ?
C11 C12 C2 108.74(12) ?
C12 C13 C14 119.28(14) ?
C12 C13 H13 120.4 ?
C14 C13 H13 120.4 ?
C15 C14 C13 120.26(15) ?
C15 C14 H14 119.9 ?
C13 C14 H14 119.9 ?
C14 C15 C16 121.49(16) ?
C14 C15 H15 119.3 ?
C16 C15 H15 119.3 ?
C11 C16 C15 117.39(15) ?
C11 C16 H16 121.3 ?
C15 C16 H16 121.3 ?
C22 C17 C18 117.94(15) ?
C22 C17 C3 118.72(14) ?
C18 C17 C3 123.34(13) ?
C19 C18 C17 120.51(16) ?
C19 C18 H18 119.7 ?
C17 C18 H18 119.7 ?
C20 C19 C18 120.60(18) ?
C20 C19 H19 119.7 ?
C18 C19 H19 119.7 ?
C21 C20 C19 119.76(18) ?
C21 C20 H20 120.1 ?
C19 C20 H20 120.1 ?
C20 C21 C22 120.06(18) ?
C20 C21 H21 120.0 ?
C22 C21 H21 120.0 ?
C21 C22 C17 121.12(17) ?
C21 C22 H22 119.4 ?
C17 C22 H22 119.4 ?

loop_
_geom_bond_atom_site_label_1
_geom_bond_atom_site_label_2
_geom_bond_distance
_geom_bond_publ_flag
O1 C9 1.222(2) y
O2 N23 1.191(3) y
O3 N23 1.213(3) y
N1 C2 1.473(2) y
N1 C5 1.481(2) y
N1 C8 1.478(2) y
N10 C9 1.346(2) y
N10 C11 1.403(2) y
N10 H10 0.8600 ?
N23 C4 1.493(2) y
C2 C12 1.5048(19) ?
C2 C3 1.5495(18) ?
C2 C9 1.5552(18) ?
C3 C17 1.5081(19) ?
C3 C4 1.526(2) ?
C3 H3 0.9800 ?
C4 C5 1.553(2) ?
C4 H4 0.9800 ?
C5 C6 1.521(3) ?
C5 H5 0.9800 ?
C6 C7 1.504(3) ?
C6 H6A 0.9700 ?
C6 H6B 0.9700 ?
C7 C8 1.490(3) ?
C7 H7A 0.9700 ?
C7 H7B 0.9700 ?
C8 H8A 0.9700 ?
C8 H8B 0.9700 ?
C11 C16 1.376(2) ?
C11 C12 1.3901(19) ?
C12 C13 1.382(2) ?
C13 C14 1.388(2) ?
C13 H13 0.9300 ?
C14 C15 1.379(3) ?
C14 H14 0.9300 ?
C15 C16 1.386(3) ?
C15 H15 0.9300 ?
C16 H16 0.9300 ?
C17 C22 1.389(2) ?
C17 C18 1.389(2) ?
C18 C19 1.386(2) ?
C18 H18 0.9300 ?
C19 C20 1.373(3) ?
C19 H19 0.9300 ?
C20 C21 1.367(3) ?
C20 H20 0.9300 ?
C21 C22 1.387(3) ?
C21 H21 0.9300 ?
C22 H22 0.9300 ?

loop_
_geom_hbond_atom_site_label_D
_geom_hbond_atom_site_label_H
_geom_hbond_atom_site_label_A
_geom_hbond_site_symmetry_A
_geom_hbond_distance_DH
_geom_hbond_distance_HA
_geom_hbond_distance_DA
_geom_hbond_angle_DHA
C6 H6B O3 . 0.97 2.26 3.001(4) 133
N10 H10 O1 5 0.86 2.08 2.929(2) 169
C20 H20 O2 7 0.93 2.58 3.285(3) 133

loop_
_geom_torsion_atom_site_label_1
_geom_torsion_atom_site_label_2
_geom_torsion_atom_site_label_3
_geom_torsion_atom_site_label_4
_geom_torsion
_geom_torsion_publ_flag
C5 N1 C2 C12 -159.01(12) ?
C8 N1 C2 C12 -38.21(18) ?
C5 N1 C2 C3 -31.50(10) y
C8 N1 C2 C3 89.28(16) ?
C5 N1 C2 C9 88.76(13) ?
C8 N1 C2 C9 -150.43(14) ?
N1 C2 C3 C17 169.54(11) ?
C12 C2 C3 C17 -61.76(16) ?
C9 C2 C3 C17 54.55(16) ?
N1 C2 C3 C4 40.00(10) y
C12 C2 C3 C4 168.70(11) ?
C9 C2 C3 C4 -74.99(13) ?
O2 N23 C4 C3 -127.59(18) ?
O3 N23 C4 C3 51.8(2) ?
O2 N23 C4 C5 113.3(2) ?
O3 N23 C4 C5 -67.3(2) ?
C17 C3 C4 N23 71.17(16) ?
C2 C3 C4 N23 -158.99(13) ?
C17 C3 C4 C5 -163.27(12) ?
C2 C3 C4 C5 -33.40(10) y
C2 N1 C5 C6 137.50(17) ?
C8 N1 C5 C6 10.7(2) y
C2 N1 C5 C4 10.1(2) y
C8 N1 C5 C4 -116.73(16) ?
N23 C4 C5 N1 137.66(15) ?
C3 C4 C5 N1 15.6(2) y
N23 C4 C5 C6 19.3(2) ?
C3 C4 C5 C6 -102.70(19) ?
N1 C5 C6 C7 15.2(3) y
C4 C5 C6 C7 133.9(2) ?
C5 C6 C7 C8 -35.0(3) y
C2 N1 C8 C7 -154.05(16) ?
C5 N1 C8 C7 -32.8(2) y
C6 C7 C8 N1 41.6(3) y
C11 N10 C9 O1 -175.23(14) ?
C11 N10 C9 C2 6.76(16) ?
N1 C2 C9 O1 -61.72(18) ?
C12 C2 C9 O1 175.92(14) ?
C3 C2 C9 O1 52.2(2) ?
N1 C2 C9 N10 116.29(13) ?
C12 C2 C9 N10 -6.06(15) ?
C3 C2 C9 N10 -129.79(13) ?
C9 N10 C11 C16 172.24(16) ?
C9 N10 C11 C12 -4.67(18) ?
C16 C11 C12 C13 -1.8(2) ?
N10 C11 C12 C13 175.29(13) ?
C16 C11 C12 C2 -176.78(14) ?
N10 C11 C12 C2 0.33(16) ?
N1 C2 C12 C13 74.5(2) ?
C3 C2 C12 C13 -47.7(2) ?
C9 C2 C12 C13 -170.75(16) ?
N1 C2 C12 C11 -111.39(13) ?
C3 C2 C12 C11 126.42(13) ?
C9 C2 C12 C11 3.35(15) ?
C11 C12 C13 C14 1.3(2) ?
C2 C12 C13 C14 174.85(15) ?
C12 C13 C14 C15 0.0(3) ?
C13 C14 C15 C16 -0.9(3) ?
C12 C11 C16 C15 1.0(3) ?
N10 C11 C16 C15 -175.55(16) ?
C14 C15 C16 C11 0.4(3) ?
C4 C3 C17 C22 -140.90(14) ?
C2 C3 C17 C22 97.67(16) ?
C4 C3 C17 C18 38.75(18) ?
C2 C3 C17 C18 -82.68(17) ?
C22 C17 C18 C19 1.0(2) ?
C3 C17 C18 C19 -178.69(14) ?
C17 C18 C19 C20 -0.8(3) ?
C18 C19 C20 C21 0.0(3) ?
C19 C20 C21 C22 0.5(3) ?
C20 C21 C22 C17 -0.4(3) ?
C18 C17 C22 C21 -0.4(2) ?
C3 C17 C22 C21 179.29(16) ?
